data_4088227
loop_
_publ_author_name
'Webster, Christopher L.'
'Langeslay, Ryan R.'
'Ziller, Joseph W.'
'Evans, William J.'

_publ_section_title
;
 Synthetic Utility of Tetrabutylammonium Salts in Uranium Metallocene
 Chemistry
;
_journal_issue 4
_journal_name_full Organometallics
_journal_page_first 520
_journal_paper_doi 10.1021/acs.organomet.5b00942
_journal_volume 35
_journal_year 2016
_chemical_formula_sum 'C31 H51 N9 U'
_chemical_formula_weight 787.83
_space_group_crystal_system orthorhombic
_space_group_IT_number 61
_space_group_name_Hall '-P 2ac 2ab'
_space_group_name_H-M_alt 'P b c a'
_atom_sites_solution_hydrogens geom
_atom_sites_solution_primary direct
_atom_sites_solution_secondary difmap
_audit_creation_method SHELXL-2013
_cell_angle_alpha 90
_cell_angle_beta 90
_cell_angle_gamma 90
_cell_formula_units_Z 8
_cell_length_a 18.9445(10)
_cell_length_b 16.9108(9)
_cell_length_c 19.7306(10)
_cell_measurement_reflns_used 9988
_cell_measurement_temperature 143(2)
_cell_measurement_theta_max 28.38
_cell_measurement_theta_min 2.33
_cell_volume 6321.0(6)
_computing_cell_refinement 'Bruker SAINT 7.68a, 2009'
_computing_data_collection 'Bruker APEX2 2011.4-1, 2011'
_computing_data_reduction 'Bruker SAINT 7.68a, 2009'
_computing_molecular_graphics 'Bruker SHELXTL'
_computing_publication_material 'Bruker SHELXTL'
_computing_structure_refinement 'SHELXL-2013 (Sheldrick, 2013)'
_computing_structure_solution 'Bruker SHELXTL 2013/1'
_diffrn_ambient_temperature 143(2)
_diffrn_measured_fraction_theta_full 0.999
_diffrn_measured_fraction_theta_max 1.000
_diffrn_measurement_device_type 'Bruker SMART APEX II CCD'
_diffrn_measurement_method '\f and \w scans'
_diffrn_radiation_type MoK\a
_diffrn_radiation_wavelength 0.71073
_diffrn_reflns_av_R_equivalents 0.0296
_diffrn_reflns_av_unetI/netI 0.0148
_diffrn_reflns_Laue_measured_fraction_full 0.999
_diffrn_reflns_Laue_measured_fraction_max 1.000
_diffrn_reflns_limit_h_max 24
_diffrn_reflns_limit_h_min -24
_diffrn_reflns_limit_k_max 21
_diffrn_reflns_limit_k_min -21
_diffrn_reflns_limit_l_max 25
_diffrn_reflns_limit_l_min -25
_diffrn_reflns_number 68683
_diffrn_reflns_point_group_measured_fraction_full 0.999
_diffrn_reflns_point_group_measured_fraction_max 1.000
_diffrn_reflns_theta_full 25.242
_diffrn_reflns_theta_max 27.102
_diffrn_reflns_theta_min 1.916
_diffrn_source 'fine-focus sealed tube'
_exptl_absorpt_coefficient_mu 5.172
_exptl_absorpt_correction_T_max 0.6246
_exptl_absorpt_correction_T_min 0.3916
_exptl_absorpt_correction_type numerical
_exptl_absorpt_process_details 'Bruker SADABS 2008/1'
_exptl_crystal_colour green
_exptl_crystal_density_diffrn 1.656
_exptl_crystal_density_meas ?
_exptl_crystal_density_method not_measured
_exptl_crystal_description block
_exptl_crystal_F_000 3136
_exptl_crystal_size_max 0.256
_exptl_crystal_size_mid 0.201
_exptl_crystal_size_min 0.141
_refine_diff_density_max 1.296
_refine_diff_density_min -0.582
_refine_diff_density_rms 0.074
_refine_ls_extinction_method none
_refine_ls_goodness_of_fit_ref 1.020
_refine_ls_hydrogen_treatment constr
_refine_ls_matrix_type full
_refine_ls_number_parameters 394
_refine_ls_number_reflns 6972
_refine_ls_number_restraints 0
_refine_ls_restrained_S_all 1.020
_refine_ls_R_factor_all 0.0259
_refine_ls_R_factor_gt 0.0187
_refine_ls_shift/su_max 0.005
_refine_ls_shift/su_mean 0.000
_refine_ls_structure_factor_coef Fsqd
_refine_ls_weighting_details 'w=1/[\s^2^(Fo^2^)+(0.0230P)^2^+6.0567P] where P=(Fo^2^+2Fc^2^)/3'
_refine_ls_weighting_scheme calc
_refine_ls_wR_factor_gt 0.0436
_refine_ls_wR_factor_ref 0.0464
_reflns_Friedel_coverage 0.000
_reflns_number_gt 5861
_reflns_number_total 6972
_reflns_threshold_expression 'I > 2\s(I)'
_cod_data_source_file om5b00942_si_008.cif
_cod_data_source_block clw61
_cod_depositor_comments
;
The following automatic conversions were performed:

data item '_exptl_crystal_density_meas' value 'not_measured' was
changed to '?' -- the value is perceived as not measured.

Automatic conversion script
Id: cif_fix_values 6909 2019-04-08 15:41:33Z antanas 
;
_cod_database_code 4088227
_shelx_space_group_comment
; 
The symmetry employed for this shelxl refinement is uniquely defined 
by the following loop, which should always be used as a source of 
symmetry information in preference to the above space-group names. 
They are only intended as comments. 
;
_shelx_estimated_absorpt_t_min 0.351
_shelx_estimated_absorpt_t_max 0.529
_shelxl_version_number 2013-3

loop_
_space_group_symop_operation_xyz
'x, y, z'
'-x+1/2, -y, z+1/2'
'-x, y+1/2, -z+1/2'
'x+1/2, -y+1/2, -z'
'-x, -y, -z'
'x-1/2, y, -z-1/2'
'x, -y-1/2, z-1/2'
'-x-1/2, y-1/2, z'

loop_
_atom_site_label
_atom_site_type_symbol
_atom_site_fract_x
_atom_site_fract_y
_atom_site_fract_z
_atom_site_U_iso_or_equiv
_atom_site_adp_type
_atom_site_occupancy
_atom_site_site_symmetry_order
_atom_site_calc_flag
_atom_site_refinement_flags_posn
_atom_site_refinement_flags_adp
_atom_site_refinement_flags_occupancy
_atom_site_disorder_assembly
_atom_site_disorder_group
U1 U 0.13630(2) 0.70038(2) 0.35472(2) 0.01732(3) Uani 1 1 d . . . . .
N1 N 0.05461(12) 0.81251(12) 0.33711(11) 0.0246(5) Uani 1 1 d . . . . .
N2 N 0.04385(11) 0.73735(13) 0.42998(10) 0.0238(4) Uani 1 1 d . . . . .
N3 N -0.01472(12) 0.86167(13) 0.42892(12) 0.0315(5) Uani 1 1 d . . . . .
N4 N 0.19192(11) 0.79986(11) 0.42917(10) 0.0227(4) Uani 1 1 d . . . . .
N5 N 0.20667(12) 0.67171(13) 0.45528(11) 0.0275(5) Uani 1 1 d . . . . .
N6 N 0.25007(12) 0.76853(13) 0.53244(10) 0.0267(5) Uani 1 1 d . . . . .
N7 N 0.03658(11) 0.63560(12) 0.29863(11) 0.0241(4) Uani 1 1 d . . . . .
N8 N 0.10250(11) 0.56189(12) 0.36832(10) 0.0222(4) Uani 1 1 d . . . . .
N9 N -0.01831(11) 0.52642(13) 0.35241(11) 0.0266(5) Uani 1 1 d . . . . .
C1 C 0.25365(13) 0.64050(15) 0.28801(12) 0.0228(5) Uani 1 1 d . . . . .
C2 C 0.19846(13) 0.63648(14) 0.23978(12) 0.0226(5) Uani 1 1 d . . . . .
C3 C 0.17979(13) 0.71495(14) 0.22199(12) 0.0235(5) Uani 1 1 d . . . . .
C4 C 0.22399(13) 0.76714(14) 0.25887(12) 0.0232(5) Uani 1 1 d . . . . .
C5 C 0.26947(13) 0.72100(15) 0.29967(13) 0.0237(5) Uani 1 1 d . . . . .
C6 C 0.28899(15) 0.57038(16) 0.32005(15) 0.0347(6) Uani 1 1 d . . . . .
H6A H 0.3245 0.5886 0.3526 0.052 Uiso 1 1 calc R U . . .
H6B H 0.3119 0.5385 0.2849 0.052 Uiso 1 1 calc R U . . .
H6C H 0.2536 0.5382 0.3436 0.052 Uiso 1 1 calc R U . . .
C7 C 0.16887(16) 0.56156(16) 0.21038(14) 0.0331(6) Uani 1 1 d . . . . .
H7A H 0.1258 0.5736 0.1848 0.050 Uiso 1 1 calc R U . . .
H7B H 0.1577 0.5246 0.2471 0.050 Uiso 1 1 calc R U . . .
H7C H 0.2038 0.5376 0.1800 0.050 Uiso 1 1 calc R U . . .
C8 C 0.12340(15) 0.73709(18) 0.17194(13) 0.0324(6) Uani 1 1 d . . . . .
H8A H 0.1425 0.7340 0.1259 0.049 Uiso 1 1 calc R U . . .
H8B H 0.1074 0.7912 0.1810 0.049 Uiso 1 1 calc R U . . .
H8C H 0.0835 0.7006 0.1763 0.049 Uiso 1 1 calc R U . . .
C9 C 0.22592(16) 0.85573(15) 0.25347(15) 0.0343(7) Uani 1 1 d . . . . .
H9A H 0.2207 0.8790 0.2987 0.051 Uiso 1 1 calc R U . . .
H9B H 0.1872 0.8737 0.2243 0.051 Uiso 1 1 calc R U . . .
H9C H 0.2711 0.8722 0.2339 0.051 Uiso 1 1 calc R U . . .
C10 C 0.32815(14) 0.75239(18) 0.34263(15) 0.0343(6) Uani 1 1 d . . . . .
H10A H 0.3362 0.7166 0.3809 0.052 Uiso 1 1 calc R U . . .
H10B H 0.3154 0.8049 0.3597 0.052 Uiso 1 1 calc R U . . .
H10C H 0.3713 0.7563 0.3154 0.052 Uiso 1 1 calc R U . . .
C11 C 0.02727(13) 0.80520(15) 0.39910(13) 0.0230(5) Uani 1 1 d . . . . .
C12 C 0.04129(17) 0.88390(17) 0.29830(15) 0.0387(7) Uani 1 1 d . . . . .
H12A H 0.0375 0.8700 0.2497 0.046 Uiso 1 1 calc R U . . .
H12B H 0.0819 0.9202 0.3036 0.046 Uiso 1 1 calc R U . . .
C13 C -0.02498(19) 0.9259(2) 0.31988(17) 0.0505(9) Uani 1 1 d . . . . .
H13A H -0.0283 0.9777 0.2968 0.061 Uiso 1 1 calc R U . . .
H13B H -0.0668 0.8941 0.3071 0.061 Uiso 1 1 calc R U . . .
C14 C -0.0235(2) 0.93770(19) 0.39497(17) 0.0496(9) Uani 1 1 d . . . . .
H14A H 0.0160 0.9733 0.4072 0.060 Uiso 1 1 calc R U . . .
H14B H -0.0681 0.9627 0.4100 0.060 Uiso 1 1 calc R U . . .
C15 C -0.02411(18) 0.85966(19) 0.50217(16) 0.0450(8) Uani 1 1 d . . . . .
H15A H -0.0676 0.8888 0.5145 0.054 Uiso 1 1 calc R U . . .
H15B H 0.0163 0.8863 0.5243 0.054 Uiso 1 1 calc R U . . .
C16 C -0.02930(17) 0.7761(2) 0.52721(15) 0.0428(8) Uani 1 1 d . . . . .
H16A H -0.0740 0.7522 0.5111 0.051 Uiso 1 1 calc R U . . .
H16B H -0.0298 0.7758 0.5774 0.051 Uiso 1 1 calc R U . . .
C17 C 0.03232(15) 0.72784(18) 0.50190(14) 0.0339(6) Uani 1 1 d . . . . .
H17A H 0.0755 0.7440 0.5266 0.041 Uiso 1 1 calc R U . . .
H17B H 0.0236 0.6713 0.5118 0.041 Uiso 1 1 calc R U . . .
C18 C 0.21733(13) 0.74735(15) 0.47331(12) 0.0230(5) Uani 1 1 d . . . . .
C19 C 0.19306(15) 0.88313(14) 0.44443(13) 0.0279(6) Uani 1 1 d . . . . .
H19A H 0.1492 0.9078 0.4271 0.033 Uiso 1 1 calc R U . . .
H19B H 0.2335 0.9079 0.4207 0.033 Uiso 1 1 calc R U . . .
C20 C 0.19924(15) 0.89949(16) 0.52008(13) 0.0307(6) Uani 1 1 d . . . . .
H20A H 0.2078 0.9565 0.5277 0.037 Uiso 1 1 calc R U . . .
H20B H 0.1547 0.8849 0.5431 0.037 Uiso 1 1 calc R U . . .
C21 C 0.25959(15) 0.85178(16) 0.54884(13) 0.0318(6) Uani 1 1 d . . . . .
H21A H 0.3048 0.8708 0.5297 0.038 Uiso 1 1 calc R U . . .
H21B H 0.2614 0.8586 0.5986 0.038 Uiso 1 1 calc R U . . .
C22 C 0.28294(15) 0.71059(16) 0.57691(13) 0.0315(6) Uani 1 1 d . . . . .
H22A H 0.2783 0.7276 0.6247 0.038 Uiso 0.720(10) 1 calc R U P A 1
H22B H 0.3338 0.7059 0.5661 0.038 Uiso 0.720(10) 1 calc R U P A 1
H22C H 0.2539 0.7044 0.6183 0.038 Uiso 0.280(10) 1 calc R U P A 2
H22D H 0.3301 0.7299 0.5908 0.038 Uiso 0.280(10) 1 calc R U P A 2
C23 C 0.2458(3) 0.6292(2) 0.5665(2) 0.0336(14) Uani 0.720(10) 1 d . . P A 1
H23A H 0.2717 0.5876 0.5916 0.040 Uiso 0.720(10) 1 calc R U P A 1
H23B H 0.1970 0.6316 0.5845 0.040 Uiso 0.720(10) 1 calc R U P A 1
C24 C 0.2441(3) 0.6091(4) 0.4920(3) 0.0311(12) Uani 0.720(10) 1 d . . P A 1
H24A H 0.2929 0.6042 0.4745 0.037 Uiso 0.720(10) 1 calc R U P A 1
H24B H 0.2198 0.5579 0.4852 0.037 Uiso 0.720(10) 1 calc R U P A 1
C23B C 0.2905(6) 0.6335(6) 0.5433(6) 0.028(3) Uani 0.280(10) 1 d . . P A 2
H23C H 0.3039 0.5923 0.5766 0.034 Uiso 0.280(10) 1 calc R U P A 2
H23D H 0.3271 0.6359 0.5076 0.034 Uiso 0.280(10) 1 calc R U P A 2
C24B C 0.2192(8) 0.6152(8) 0.5127(8) 0.025(3) Uani 0.280(10) 1 d . . P A 2
H24C H 0.2182 0.5601 0.4959 0.030 Uiso 0.280(10) 1 calc R U P A 2
H24D H 0.1818 0.6212 0.5474 0.030 Uiso 0.280(10) 1 calc R U P A 2
C25 C 0.03909(13) 0.57338(15) 0.33938(12) 0.0216(5) Uani 1 1 d . . . . .
C26 C -0.03196(14) 0.65799(17) 0.27129(14) 0.0301(6) Uani 1 1 d . . . . .
H26A H -0.0405 0.6288 0.2286 0.036 Uiso 1 1 calc R U . . .
H26B H -0.0319 0.7152 0.2607 0.036 Uiso 1 1 calc R U . . .
C27 C -0.09075(14) 0.64028(17) 0.32078(15) 0.0323(6) Uani 1 1 d . . . . .
H27A H -0.0842 0.6716 0.3627 0.039 Uiso 1 1 calc R U . . .
H27B H -0.1368 0.6548 0.3006 0.039 Uiso 1 1 calc R U . . .
C28 C -0.08976(14) 0.55307(17) 0.33737(15) 0.0322(6) Uani 1 1 d . . . . .
H28A H -0.1206 0.5429 0.3770 0.039 Uiso 1 1 calc R U . . .
H28B H -0.1086 0.5228 0.2985 0.039 Uiso 1 1 calc R U . . .
C29 C -0.01184(14) 0.45513(15) 0.39278(14) 0.0294(6) Uani 1 1 d . . . . .
H29A H -0.0429 0.4135 0.3740 0.035 Uiso 1 1 calc R U . . .
H29B H -0.0269 0.4660 0.4399 0.035 Uiso 1 1 calc R U . . .
C30 C 0.06371(14) 0.42679(15) 0.39249(15) 0.0315(6) Uani 1 1 d . . . . .
H30A H 0.0767 0.4080 0.3466 0.038 Uiso 1 1 calc R U . . .
H30B H 0.0693 0.3823 0.4246 0.038 Uiso 1 1 calc R U . . .
C31 C 0.11126(14) 0.49472(15) 0.41307(14) 0.0275(6) Uani 1 1 d . . . . .
H31A H 0.1000 0.5108 0.4601 0.033 Uiso 1 1 calc R U . . .
H31B H 0.1611 0.4771 0.4119 0.033 Uiso 1 1 calc R U . . .

loop_
_atom_site_aniso_label
_atom_site_aniso_U_11
_atom_site_aniso_U_22
_atom_site_aniso_U_33
_atom_site_aniso_U_23
_atom_site_aniso_U_13
_atom_site_aniso_U_12
U1 0.01723(5) 0.01586(5) 0.01886(5) 0.00148(3) -0.00109(3) 0.00018(3)
N1 0.0261(11) 0.0250(12) 0.0226(10) 0.0046(9) 0.0016(9) 0.0056(9)
N2 0.0230(10) 0.0263(11) 0.0221(11) 0.0041(9) 0.0008(9) 0.0002(9)
N3 0.0344(13) 0.0280(12) 0.0320(12) -0.0012(10) 0.0079(10) 0.0081(10)
N4 0.0277(11) 0.0185(10) 0.0219(10) -0.0006(8) -0.0024(9) -0.0015(9)
N5 0.0332(12) 0.0201(10) 0.0293(12) 0.0018(9) -0.0120(10) 0.0007(9)
N6 0.0315(12) 0.0266(12) 0.0221(10) -0.0021(9) -0.0044(9) -0.0039(10)
N7 0.0196(10) 0.0246(11) 0.0280(11) 0.0026(9) -0.0043(9) -0.0004(9)
N8 0.0194(10) 0.0201(10) 0.0272(11) 0.0035(8) 0.0008(8) -0.0011(8)
N9 0.0189(10) 0.0251(11) 0.0359(12) 0.0004(10) 0.0013(9) -0.0033(9)
C1 0.0189(12) 0.0220(13) 0.0276(13) -0.0004(10) 0.0041(10) 0.0012(10)
C2 0.0252(13) 0.0206(12) 0.0219(12) -0.0046(10) 0.0061(10) -0.0038(10)
C3 0.0254(13) 0.0246(13) 0.0204(12) 0.0003(10) 0.0052(10) -0.0020(10)
C4 0.0276(13) 0.0196(12) 0.0225(12) -0.0001(10) 0.0086(10) -0.0037(10)
C5 0.0195(12) 0.0261(13) 0.0256(13) -0.0027(10) 0.0055(10) -0.0051(10)
C6 0.0315(15) 0.0294(15) 0.0431(17) 0.0042(13) 0.0067(13) 0.0090(12)
C7 0.0424(16) 0.0241(14) 0.0329(15) -0.0089(11) 0.0065(13) -0.0092(12)
C8 0.0354(15) 0.0381(16) 0.0237(13) 0.0013(12) 0.0005(11) 0.0014(13)
C9 0.0471(18) 0.0219(14) 0.0339(15) -0.0003(11) 0.0115(13) -0.0045(12)
C10 0.0234(14) 0.0386(16) 0.0410(16) -0.0078(13) 0.0014(12) -0.0088(12)
C11 0.0198(12) 0.0240(13) 0.0252(13) -0.0014(10) 0.0004(10) -0.0001(10)
C12 0.0445(17) 0.0349(16) 0.0368(16) 0.0128(13) 0.0065(13) 0.0145(14)
C13 0.055(2) 0.0398(18) 0.057(2) 0.0185(16) 0.0107(17) 0.0254(16)
C14 0.059(2) 0.0288(16) 0.061(2) -0.0005(15) 0.0191(18) 0.0177(15)
C15 0.0491(19) 0.0465(19) 0.0394(17) -0.0132(15) 0.0152(15) 0.0036(15)
C16 0.0376(17) 0.061(2) 0.0294(15) 0.0032(14) 0.0111(13) 0.0053(15)
C17 0.0342(15) 0.0444(17) 0.0232(13) 0.0056(12) 0.0062(12) 0.0001(13)
C18 0.0209(12) 0.0248(13) 0.0232(12) -0.0005(10) 0.0016(10) -0.0027(10)
C19 0.0368(15) 0.0189(13) 0.0280(13) 0.0004(10) 0.0018(11) -0.0052(11)
C20 0.0432(16) 0.0210(13) 0.0278(14) -0.0046(11) 0.0040(12) -0.0063(12)
C21 0.0383(16) 0.0315(15) 0.0256(13) -0.0056(11) -0.0014(12) -0.0111(12)
C22 0.0334(15) 0.0378(16) 0.0232(13) -0.0007(11) -0.0063(11) 0.0023(12)
C23 0.041(3) 0.029(2) 0.031(2) 0.0012(17) -0.007(2) 0.0081(18)
C24 0.038(3) 0.027(2) 0.028(3) -0.004(2) -0.008(2) 0.012(2)
C23B 0.024(6) 0.027(5) 0.033(6) -0.003(4) -0.010(5) 0.010(4)
C24B 0.029(7) 0.016(5) 0.030(8) -0.002(5) -0.007(5) 0.008(5)
C25 0.0202(12) 0.0224(12) 0.0222(12) -0.0048(10) 0.0026(9) -0.0013(10)
C26 0.0252(14) 0.0310(15) 0.0340(15) 0.0010(12) -0.0103(11) 0.0002(11)
C27 0.0200(13) 0.0375(15) 0.0393(16) -0.0086(13) -0.0056(12) 0.0045(12)
C28 0.0192(13) 0.0376(16) 0.0398(15) -0.0041(12) -0.0007(12) -0.0030(12)
C29 0.0272(14) 0.0260(14) 0.0350(15) 0.0000(11) 0.0065(11) -0.0091(11)
C30 0.0308(15) 0.0203(13) 0.0434(17) 0.0051(12) 0.0051(12) -0.0007(11)
C31 0.0235(12) 0.0248(13) 0.0342(14) 0.0072(11) 0.0001(11) 0.0017(11)

loop_
_atom_type_symbol
_atom_type_description
_atom_type_scat_dispersion_real
_atom_type_scat_dispersion_imag
_atom_type_scat_source
C C 0.0033 0.0016 'International Tables Vol C Tables 4.2.6.8 and 6.1.1.4'
H H 0.0000 0.0000 'International Tables Vol C Tables 4.2.6.8 and 6.1.1.4'
N N 0.0061 0.0033 'International Tables Vol C Tables 4.2.6.8 and 6.1.1.4'
U U -9.6767 9.6646 'International Tables Vol C Tables 4.2.6.8 and 6.1.1.4'

loop_
_geom_angle_atom_site_label_1
_geom_angle_atom_site_label_2
_geom_angle_atom_site_label_3
_geom_angle
Cnt U1 N1 110.0
Cnt U1 N2 164.7
Cnt U1 N4 99.8
Cnt U1 N5 103.0
Cnt U1 N7 100.1
Cnt U1 N8 103.3
N2 U1 N5 86.95(7)
N2 U1 N8 89.45(7)
N5 U1 N8 82.15(7)
N2 U1 N7 80.31(7)
N5 U1 N7 134.47(7)
N8 U1 N7 54.43(7)
N2 U1 N4 76.34(7)
N5 U1 N4 54.43(7)
N8 U1 N4 134.40(7)
N7 U1 N4 154.55(7)
N2 U1 N1 54.93(7)
N5 U1 N1 127.51(7)
N8 U1 N1 125.92(7)
N7 U1 N1 78.27(7)
N4 U1 N1 80.10(7)
N2 U1 C3 142.12(7)
N5 U1 C3 128.85(8)
N8 U1 C3 105.57(7)
N7 U1 C3 80.86(7)
N4 U1 C3 112.13(7)
N1 U1 C3 89.14(7)
N2 U1 C4 139.76(7)
N5 U1 C4 108.05(8)
N8 U1 C4 128.72(7)
N7 U1 C4 109.75(7)
N4 U1 C4 82.65(7)
N1 U1 C4 88.09(7)
C3 U1 C4 29.79(7)
N2 U1 C5 151.92(7)
N5 U1 C5 81.15(8)
N8 U1 C5 113.75(7)
N7 U1 C5 125.60(7)
N4 U1 C5 76.04(7)
N1 U1 C5 114.75(7)
C3 U1 C5 48.98(7)
C4 U1 C5 29.64(7)
N2 U1 C2 157.63(7)
N5 U1 C2 110.83(8)
N8 U1 C2 80.08(7)
N7 U1 C2 77.51(7)
N4 U1 C2 124.79(7)
N1 U1 C2 116.72(7)
C3 U1 C2 29.69(7)
C4 U1 C2 48.97(7)
C5 U1 C2 48.83(7)
N2 U1 C1 168.95(7)
N5 U1 C1 82.84(7)
N8 U1 C1 84.97(7)
N7 U1 C1 103.92(7)
N4 U1 C1 100.89(7)
N1 U1 C1 135.63(7)
C3 U1 C1 48.89(7)
C4 U1 C1 48.84(7)
C5 U1 C1 29.53(7)
C2 U1 C1 29.56(7)
C11 N1 C12 119.5(2)
C11 N1 U1 92.48(15)
C12 N1 U1 145.17(18)
C11 N2 C17 120.5(2)
C11 N2 U1 96.55(15)
C17 N2 U1 134.01(17)
C11 N3 C15 118.6(2)
C11 N3 C14 118.8(2)
C15 N3 C14 117.5(2)
C18 N4 C19 120.6(2)
C18 N4 U1 95.10(15)
C19 N4 U1 142.83(17)
C18 N5 C24 119.0(3)
C18 N5 C24B 112.5(6)
C18 N5 U1 96.22(15)
C24 N5 U1 144.1(3)
C24B N5 U1 145.8(6)
C18 N6 C22 122.1(2)
C18 N6 C21 119.9(2)
C22 N6 C21 117.6(2)
C25 N7 C26 117.6(2)
C25 N7 U1 93.06(15)
C26 N7 U1 137.66(17)
C25 N8 C31 118.3(2)
C25 N8 U1 92.81(15)
C31 N8 U1 142.08(16)
C25 N9 C29 121.2(2)
C25 N9 C28 121.3(2)
C29 N9 C28 116.6(2)
C5 C1 C2 108.2(2)
C5 C1 C6 126.7(2)
C2 C1 C6 125.1(2)
C5 C1 U1 75.00(14)
C2 C1 U1 75.20(14)
C6 C1 U1 116.47(16)
C1 C2 C3 107.8(2)
C1 C2 C7 125.2(2)
C3 C2 C7 126.9(2)
C1 C2 U1 75.24(14)
C3 C2 U1 74.45(13)
C7 C2 U1 119.07(16)
C2 C3 C4 108.0(2)
C2 C3 C8 125.0(2)
C4 C3 C8 127.0(2)
C2 C3 U1 75.86(14)
C4 C3 U1 75.20(14)
C8 C3 U1 115.74(16)
C5 C4 C3 108.0(2)
C5 C4 C9 125.2(2)
C3 C4 C9 126.8(2)
C5 C4 U1 75.57(13)
C3 C4 U1 75.01(13)
C9 C4 U1 118.13(16)
C1 C5 C4 108.1(2)
C1 C5 C10 126.3(2)
C4 C5 C10 125.4(2)
C1 C5 U1 75.48(14)
C4 C5 U1 74.79(13)
C10 C5 U1 119.97(17)
N1 C11 N2 114.0(2)
N1 C11 N3 123.5(2)
N2 C11 N3 122.5(2)
N1 C12 C13 112.8(2)
C14 C13 C12 109.1(3)
N3 C14 C13 109.8(3)
N3 C15 C16 110.9(2)
C15 C16 C17 110.4(2)
N2 C17 C16 112.4(2)
N4 C18 N5 114.0(2)
N4 C18 N6 123.1(2)
N5 C18 N6 122.9(2)
N4 C19 C20 112.6(2)
C21 C20 C19 109.2(2)
N6 C21 C20 109.8(2)
N6 C22 C23B 111.5(4)
N6 C22 C23 108.8(2)
C24 C23 C22 109.6(4)
N5 C24 C23 109.3(4)
C22 C23B C24B 105.9(10)
N5 C24B C23B 108.2(11)
N7 C25 N8 113.9(2)
N7 C25 N9 123.1(2)
N8 C25 N9 123.1(2)
N7 C26 C27 111.5(2)
C28 C27 C26 108.9(2)
N9 C28 C27 111.0(2)
N9 C29 C30 110.0(2)
C29 C30 C31 108.8(2)
N8 C31 C30 111.3(2)

loop_
_geom_bond_atom_site_label_1
_geom_bond_atom_site_label_2
_geom_bond_distance
U1 Cnt 2.491
U1 N2 2.380(2)
U1 N5 2.439(2)
U1 N8 2.443(2)
U1 N7 2.448(2)
U1 N4 2.469(2)
U1 N1 2.472(2)
U1 C3 2.756(2)
U1 C4 2.759(2)
U1 C5 2.769(2)
U1 C2 2.774(2)
U1 C1 2.775(2)
N1 C11 1.334(3)
N1 C12 1.452(3)
N2 C11 1.336(3)
N2 C17 1.445(3)
N3 C11 1.375(3)
N3 C15 1.456(4)
N3 C14 1.459(4)
N4 C18 1.334(3)
N4 C19 1.440(3)
N5 C18 1.343(3)
N5 C24 1.466(6)
N5 C24B 1.501(14)
N6 C18 1.369(3)
N6 C22 1.455(3)
N6 C21 1.456(3)
N7 C25 1.325(3)
N7 C26 1.456(3)
N8 C25 1.344(3)
N8 C31 1.448(3)
N9 C25 1.371(3)
N9 C29 1.450(3)
N9 C28 1.457(3)
C1 C5 1.413(3)
C1 C2 1.416(3)
C1 C6 1.501(3)
C2 C3 1.417(3)
C2 C7 1.502(3)
C3 C4 1.418(3)
C3 C8 1.502(4)
C4 C5 1.414(4)
C4 C9 1.502(3)
C5 C10 1.495(4)
C12 C13 1.504(4)
C13 C14 1.495(5)
C15 C16 1.501(4)
C16 C17 1.509(4)
C19 C20 1.522(3)
C20 C21 1.510(4)
C22 C23B 1.470(10)
C22 C23 1.560(5)
C23 C24 1.509(8)
C23B C24B 1.511(18)
C26 C27 1.511(4)
C27 C28 1.511(4)
C29 C30 1.509(4)
C30 C31 1.515(4)
